data_2201025
loop_
_publ_author_name
'N\"ather, Christian'
'Kr\"uger, Oliver'
'Wille, Uta'

_publ_section_title
<i>cis</i>-[4a]-<i>transoid</i>-[4a,4b]-<i>cis</i>-[4b]-1,3,6,8,8a,8b-Hexamethylperhydro-1,3,6,8-tetraazabiphenylene-2,4,5,7-tetraone
_journal_issue 4
_journal_name_full 'Acta Crystallographica Section E'
_journal_page_first o413
_journal_page_last o414
_journal_paper_doi 10.1107/S160053680200449X
_journal_volume 58
_journal_year 2002
_chemical_formula_iupac 'C14 H20 N4 O4'
_chemical_formula_moiety 'C14 H20 N4 O4'
_chemical_formula_sum 'C14 H20 N4 O4'
_chemical_formula_weight 308.34
_chemical_name_common
;
cis-[4a]-transoid-[4a,4b]-cis-[4b]-1,3,6,8,8a,8b-Hexamethylperhydro-
1,3,6,8-tetraazabiphenylene-2,4,5,7-tetraone
;
_chemical_name_systematic ?
_space_group_IT_number 2
_symmetry_cell_setting triclinic
_symmetry_space_group_name_Hall '-P 1'
_symmetry_space_group_name_H-M 'P -1'
_atom_sites_solution_hydrogens geom
_atom_sites_solution_primary direct
_atom_sites_solution_secondary difmap
_audit_creation_method SHELXL-97
_cell_angle_alpha 71.483(9)
_cell_angle_beta 80.128(10)
_cell_angle_gamma 72.521(9)
_cell_formula_units_Z 2
_cell_length_a 7.6398(6)
_cell_length_b 8.6267(7)
_cell_length_c 12.3084(10)
_cell_measurement_reflns_used 8000
_cell_measurement_temperature 170(2)
_cell_measurement_theta_max 27
_cell_measurement_theta_min 10.5
_cell_volume 731.09(11)
_computing_cell_refinement 'IPDS Program Package'
_computing_data_collection 'IPDS Program Package (Stoe & Cie, 1998)'
_computing_data_reduction 'IPDS Program Package'
_computing_molecular_graphics 'XP in SHELXTL (Bruker, 1998)'
_computing_publication_material 'CIFTAB in SHELXL97'
_computing_structure_refinement 'SHELXL97 (Sheldrick, 1997)'
_computing_structure_solution 'SHELXS97 (Sheldrick, 1997)'
_diffrn_ambient_temperature 170(2)
_diffrn_measured_fraction_theta_full 0.987
_diffrn_measured_fraction_theta_max 0.987
_diffrn_measurement_device_type 'Stoe Imaging Plate Diffraction System'
_diffrn_measurement_method \f
_diffrn_radiation_monochromator graphite
_diffrn_radiation_source 'fine-focus sealed tube'
_diffrn_radiation_type MoK\a
_diffrn_radiation_wavelength 0.71073
_diffrn_reflns_av_R_equivalents 0.0349
_diffrn_reflns_av_sigmaI/netI 0.0296
_diffrn_reflns_limit_h_max 10
_diffrn_reflns_limit_h_min -10
_diffrn_reflns_limit_k_max 11
_diffrn_reflns_limit_k_min -11
_diffrn_reflns_limit_l_max 16
_diffrn_reflns_limit_l_min -16
_diffrn_reflns_number 8266
_diffrn_reflns_theta_full 28.05
_diffrn_reflns_theta_max 28.05
_diffrn_reflns_theta_min 2.68
_diffrn_standards_decay_% none
_diffrn_standards_interval_time 0
_diffrn_standards_number 0
_exptl_absorpt_coefficient_mu 0.104
_exptl_absorpt_correction_type none
_exptl_crystal_colour colourless
_exptl_crystal_density_diffrn 1.401
_exptl_crystal_density_method 'not measured'
_exptl_crystal_description 'irregular polyhedron'
_exptl_crystal_F_000 328
_exptl_crystal_size_max 0.4
_exptl_crystal_size_mid 0.2
_exptl_crystal_size_min 0.2
_refine_diff_density_max 0.394
_refine_diff_density_min -0.311
_refine_ls_extinction_coef 0.042(7)
_refine_ls_extinction_expression Fc^*^=kFc[1+0.001xFc^2^\l^3^/sin(2\q)]^-1/4^
_refine_ls_extinction_method SHELXL97
_refine_ls_goodness_of_fit_ref 1.047
_refine_ls_hydrogen_treatment mixed
_refine_ls_matrix_type full
_refine_ls_number_parameters 206
_refine_ls_number_reflns 3499
_refine_ls_number_restraints 0
_refine_ls_restrained_S_all 1.047
_refine_ls_R_factor_all 0.0487
_refine_ls_R_factor_gt 0.0422
_refine_ls_shift/su_max <0.001
_refine_ls_shift/su_mean 0.000
_refine_ls_structure_factor_coef Fsqd
_refine_ls_weighting_details 'calc w = 1/[\s^2^(Fo^2^)+(0.0731P)^2^+0.1861P] where P = (Fo^2^+2Fc^2^)/3'
_refine_ls_weighting_scheme calc
_refine_ls_wR_factor_gt 0.1152
_refine_ls_wR_factor_ref 0.1211
_reflns_number_gt 3019
_reflns_number_total 3499
_reflns_threshold_expression I>2\s(I)
_cod_data_source_file bt6123.cif
_cod_data_source_block I
_cod_original_cell_volume 731.09(10)
_cod_database_code 2201025
_cod_database_fobs_code 2201025

loop_
_symmetry_equiv_pos_as_xyz
'x, y, z'
'-x, -y, -z'

loop_
_atom_site_label
_atom_site_fract_x
_atom_site_fract_y
_atom_site_fract_z
_atom_site_U_iso_or_equiv
_atom_site_adp_type
_atom_site_calc_flag
_atom_site_refinement_flags
_atom_site_occupancy
_atom_site_disorder_assembly
_atom_site_disorder_group
_atom_site_type_symbol
N1 0.85465(14) 0.87771(13) 0.84110(8) 0.0189(2) Uani d . 1 . . N
C2 0.91991(16) 1.01558(16) 0.78878(10) 0.0211(2) Uani d . 1 . . C
N3 0.89326(15) 1.09804(13) 0.67078(9) 0.0218(2) Uani d . 1 . . N
C4 0.82454(16) 1.03967(15) 0.59989(10) 0.0193(2) Uani d . 1 . . C
C5 0.78319(15) 0.87033(14) 0.65081(9) 0.0172(2) Uani d . 1 . . C
H5 0.8666 0.7837 0.6140 0.021 Uiso calc R 1 . . H
C6 0.76785(15) 0.80108(14) 0.78323(9) 0.0160(2) Uani d . 1 . . C
C11 0.87803(18) 0.79930(17) 0.96438(10) 0.0238(3) Uani d . 1 . . C
H11A 0.9826 0.6982 0.9747 0.036 Uiso calc R 1 . . H
H11B 0.7659 0.7670 1.0035 0.036 Uiso calc R 1 . . H
H11C 0.9012 0.8804 0.9971 0.036 Uiso calc R 1 . . H
O12 0.99695(15) 1.07406(14) 0.83921(9) 0.0341(3) Uani d . 1 . . O
C13 0.9516(2) 1.25548(18) 0.62140(12) 0.0314(3) Uani d . 1 . . C
H13A 1.0831 1.2283 0.5959 0.047 Uiso calc R 1 . . H
H13B 0.9295 1.3160 0.6797 0.047 Uiso calc R 1 . . H
H13C 0.8810 1.3271 0.5556 0.047 Uiso calc R 1 . . H
O14 0.80235(13) 1.11833(12) 0.49930(8) 0.0271(2) Uani d . 1 . . O
C16 0.83879(17) 0.60867(14) 0.82129(11) 0.0212(2) Uani d . 1 . . C
H16A 0.9737 0.5765 0.8118 0.032 Uiso calc R 1 . . H
H16B 0.7909 0.5603 0.7743 0.032 Uiso calc R 1 . . H
H16C 0.7974 0.5654 0.9023 0.032 Uiso calc R 1 . . H
N21 0.44114(14) 0.74972(12) 0.84889(8) 0.0186(2) Uani d . 1 . . N
C22 0.38604(16) 0.64351(14) 0.80930(10) 0.0187(2) Uani d . 1 . . C
N23 0.44787(14) 0.63466(12) 0.69597(9) 0.0206(2) Uani d . 1 . . N
C24 0.55282(16) 0.73198(15) 0.61838(10) 0.0194(2) Uani d . 1 . . C
C25 0.57742(15) 0.87726(14) 0.65116(9) 0.0170(2) Uani d . 1 . . C
H25 0.5071 0.9892 0.6038 0.020 Uiso calc R 1 . . H
C26 0.54937(15) 0.86518(13) 0.78035(9) 0.0159(2) Uani d . 1 . . C
C31 0.38201(18) 0.74942(17) 0.96880(10) 0.0238(3) Uani d . 1 . . C
H31A 0.2725 0.8437 0.9713 0.036 Uiso calc R 1 . . H
H31B 0.4814 0.7623 1.0033 0.036 Uiso calc R 1 . . H
H31C 0.3526 0.6421 1.0118 0.036 Uiso calc R 1 . . H
O32 0.28915(13) 0.55250(12) 0.86885(8) 0.0270(2) Uani d . 1 . . O
C33 0.4015(2) 0.50693(17) 0.65892(12) 0.0302(3) Uani d . 1 . . C
H33A 0.3250 0.5634 0.5940 0.045 Uiso calc R 1 . . H
H33B 0.3337 0.4413 0.7228 0.045 Uiso calc R 1 . . H
H33C 0.5150 0.4308 0.6353 0.045 Uiso calc R 1 . . H
O34 0.61912(14) 0.70502(13) 0.52679(8) 0.0289(2) Uani d . 1 . . O
C36 0.46943(17) 1.04058(15) 0.79853(11) 0.0225(3) Uani d . 1 . . C
H36A 0.3369 1.0773 0.7898 0.034 Uiso calc R 1 . . H
H36B 0.5298 1.1211 0.7415 0.034 Uiso calc R 1 . . H
H36C 0.4902 1.0360 0.8760 0.034 Uiso calc R 1 . . H

loop_
_atom_site_aniso_label
_atom_site_aniso_U_11
_atom_site_aniso_U_22
_atom_site_aniso_U_33
_atom_site_aniso_U_12
_atom_site_aniso_U_13
_atom_site_aniso_U_23
N1 0.0195(5) 0.0235(5) 0.0155(4) -0.0084(4) -0.0042(4) -0.0042(4)
C2 0.0185(5) 0.0275(6) 0.0202(5) -0.0099(4) 0.0003(4) -0.0081(4)
N3 0.0235(5) 0.0238(5) 0.0202(5) -0.0130(4) 0.0008(4) -0.0042(4)
C4 0.0156(5) 0.0230(5) 0.0179(5) -0.0066(4) 0.0000(4) -0.0032(4)
C5 0.0168(5) 0.0206(5) 0.0146(5) -0.0064(4) -0.0009(4) -0.0042(4)
C6 0.0149(5) 0.0186(5) 0.0148(5) -0.0055(4) -0.0019(4) -0.0039(4)
C11 0.0241(6) 0.0324(6) 0.0161(5) -0.0101(5) -0.0049(4) -0.0046(5)
O12 0.0399(6) 0.0459(6) 0.0295(5) -0.0275(5) -0.0032(4) -0.0132(4)
C13 0.0395(8) 0.0300(7) 0.0297(7) -0.0228(6) 0.0027(6) -0.0053(5)
O14 0.0275(5) 0.0309(5) 0.0197(4) -0.0120(4) -0.0040(3) 0.0023(3)
C16 0.0197(5) 0.0193(5) 0.0229(6) -0.0035(4) -0.0049(4) -0.0036(4)
N21 0.0179(5) 0.0227(5) 0.0158(5) -0.0092(4) 0.0004(4) -0.0039(4)
C22 0.0163(5) 0.0189(5) 0.0196(5) -0.0053(4) -0.0045(4) -0.0013(4)
N23 0.0240(5) 0.0208(5) 0.0199(5) -0.0099(4) -0.0037(4) -0.0050(4)
C24 0.0187(5) 0.0233(5) 0.0173(5) -0.0072(4) -0.0049(4) -0.0039(4)
C25 0.0178(5) 0.0193(5) 0.0138(5) -0.0070(4) -0.0031(4) -0.0018(4)
C26 0.0154(5) 0.0175(5) 0.0150(5) -0.0059(4) -0.0019(4) -0.0031(4)
C31 0.0237(6) 0.0315(6) 0.0171(5) -0.0117(5) 0.0020(4) -0.0061(5)
O32 0.0272(5) 0.0296(5) 0.0262(5) -0.0168(4) -0.0007(4) -0.0025(4)
C33 0.0400(8) 0.0259(6) 0.0323(7) -0.0170(5) -0.0047(6) -0.0101(5)
O34 0.0317(5) 0.0403(5) 0.0222(4) -0.0164(4) 0.0023(4) -0.0149(4)
C36 0.0194(6) 0.0203(5) 0.0277(6) -0.0044(4) 0.0006(5) -0.0087(5)

loop_
_atom_type_symbol
_atom_type_description
_atom_type_scat_dispersion_real
_atom_type_scat_dispersion_imag
_atom_type_scat_source
C C 0.0033 0.0016 'International Tables Vol C Tables 4.2.6.8 and 6.1.1.4'
H H 0.0000 0.0000 'International Tables Vol C Tables 4.2.6.8 and 6.1.1.4'
N N 0.0061 0.0033 'International Tables Vol C Tables 4.2.6.8 and 6.1.1.4'
O O 0.0106 0.0060 'International Tables Vol C Tables 4.2.6.8 and 6.1.1.4'

loop_
_geom_angle_atom_site_label_1
_geom_angle_atom_site_label_2
_geom_angle_atom_site_label_3
_geom_angle
_geom_angle_publ_flag
C2 N1 C6 124.52(9) n
C2 N1 C11 117.14(10) n
C6 N1 C11 118.32(9) n
O12 C2 N1 122.92(11) n
O12 C2 N3 118.57(11) n
N1 C2 N3 118.50(10) n
C4 N3 C2 125.46(10) n
C4 N3 C13 118.41(10) n
C2 N3 C13 116.08(10) n
O14 C4 N3 122.18(11) n
O14 C4 C5 121.04(10) n
N3 C4 C5 116.75(10) n
C4 C5 C6 117.30(9) n
C4 C5 C25 113.66(9) n
C6 C5 C25 89.37(8) n
C4 C5 H5 111.6 n
C6 C5 H5 111.6 n
C25 C5 H5 111.6 n
N1 C6 C16 110.78(9) n
N1 C6 C5 114.34(9) n
C16 C6 C5 111.09(9) n
N1 C6 C26 117.73(9) n
C16 C6 C26 113.08(9) n
C5 C6 C26 88.02(8) n
N1 C11 H11A 109.5 n
N1 C11 H11B 109.5 n
H11A C11 H11B 109.5 n
N1 C11 H11C 109.5 n
H11A C11 H11C 109.5 n
H11B C11 H11C 109.5 n
N3 C13 H13A 109.5 n
N3 C13 H13B 109.5 n
H13A C13 H13B 109.5 n
N3 C13 H13C 109.5 n
H13A C13 H13C 109.5 n
H13B C13 H13C 109.5 n
C6 C16 H16A 109.5 n
C6 C16 H16B 109.5 n
H16A C16 H16B 109.5 n
C6 C16 H16C 109.5 n
H16A C16 H16C 109.5 n
H16B C16 H16C 109.5 n
C22 N21 C26 124.65(9) n
C22 N21 C31 116.89(10) n
C26 N21 C31 118.44(9) n
O32 C22 N21 122.56(11) n
O32 C22 N23 119.07(10) n
N21 C22 N23 118.34(10) n
C24 N23 C22 125.55(10) n
C24 N23 C33 117.10(10) n
C22 N23 C33 117.31(10) n
O34 C24 N23 122.16(11) n
O34 C24 C25 121.42(11) n
N23 C24 C25 116.40(10) n
C24 C25 C26 116.68(9) n
C24 C25 C5 112.84(9) n
C26 C25 C5 89.62(8) n
C24 C25 H25 112.0 n
C26 C25 H25 112.0 n
C5 C25 H25 112.0 n
N21 C26 C36 110.95(9) n
N21 C26 C25 114.41(9) n
C36 C26 C25 110.74(9) n
N21 C26 C6 117.90(9) n
C36 C26 C6 112.98(9) n
C25 C26 C6 87.97(8) n
N21 C31 H31A 109.5 n
N21 C31 H31B 109.5 n
H31A C31 H31B 109.5 n
N21 C31 H31C 109.5 n
H31A C31 H31C 109.5 n
H31B C31 H31C 109.5 n
N23 C33 H33A 109.5 n
N23 C33 H33B 109.5 n
H33A C33 H33B 109.5 n
N23 C33 H33C 109.5 n
H33A C33 H33C 109.5 n
H33B C33 H33C 109.5 n
C26 C36 H36A 109.5 n
C26 C36 H36B 109.5 n
H36A C36 H36B 109.5 n
C26 C36 H36C 109.5 n
H36A C36 H36C 109.5 n
H36B C36 H36C 109.5 n

loop_
_geom_bond_atom_site_label_1
_geom_bond_atom_site_label_2
_geom_bond_site_symmetry_2
_geom_bond_distance
_geom_bond_publ_flag
N1 C2 . 1.3555(15) n
N1 C6 . 1.4521(14) n
N1 C11 . 1.4697(14) n
C2 O12 . 1.2202(15) n
C2 N3 . 1.4195(16) n
N3 C4 . 1.3732(15) n
N3 C13 . 1.4692(15) n
C4 O14 . 1.2212(14) n
C4 C5 . 1.5015(15) n
C5 C6 . 1.5444(15) n
C5 C25 . 1.5544(15) n
C5 H5 . 1.0000 n
C6 C16 . 1.5235(15) n
C6 C26 . 1.5958(15) n
C11 H11A . 0.9800 n
C11 H11B . 0.9800 n
C11 H11C . 0.9800 n
C13 H13A . 0.9800 n
C13 H13B . 0.9800 n
C13 H13C . 0.9800 n
C16 H16A . 0.9800 n
C16 H16B . 0.9800 n
C16 H16C . 0.9800 n
N21 C22 . 1.3563(15) n
N21 C26 . 1.4524(14) n
N21 C31 . 1.4670(15) n
C22 O32 . 1.2244(14) n
C22 N23 . 1.4124(15) n
N23 C24 . 1.3756(15) n
N23 C33 . 1.4684(15) n
C24 O34 . 1.2172(15) n
C24 C25 . 1.5025(15) n
C25 C26 . 1.5416(15) n
C25 H25 . 1.0000 n
C26 C36 . 1.5250(15) n
C31 H31A . 0.9800 n
C31 H31B . 0.9800 n
C31 H31C . 0.9800 n
C33 H33A . 0.9800 n
C33 H33B . 0.9800 n
C33 H33C . 0.9800 n
C36 H36A . 0.9800 n
C36 H36B . 0.9800 n
C36 H36C . 0.9800 n

loop_
_geom_torsion_atom_site_label_1
_geom_torsion_atom_site_label_2
_geom_torsion_atom_site_label_3
_geom_torsion_atom_site_label_4
_geom_torsion
_geom_torsion_publ_flag
C6 N1 C2 O12 -177.84(11) n
C11 N1 C2 O12 0.71(19) n
C6 N1 C2 N3 3.80(18) n
C11 N1 C2 N3 -177.66(10) n
O12 C2 N3 C4 173.76(12) n
N1 C2 N3 C4 -7.81(18) n
O12 C2 N3 C13 -3.85(18) n
N1 C2 N3 C13 174.59(11) n
C2 N3 C4 O14 178.84(11) n
C13 N3 C4 O14 -3.60(18) n
C2 N3 C4 C5 -3.13(17) n
C13 N3 C4 C5 174.43(11) n
O14 C4 C5 C6 -165.03(11) n
N3 C4 C5 C6 16.92(15) n
O14 C4 C5 C25 -62.74(14) n
N3 C4 C5 C25 119.20(11) n
C2 N1 C6 C16 136.23(12) n
C11 N1 C6 C16 -42.30(14) n
C2 N1 C6 C5 9.78(16) n
C11 N1 C6 C5 -168.75(10) n
C2 N1 C6 C26 -91.45(13) n
C11 N1 C6 C26 90.02(12) n
C4 C5 C6 N1 -19.83(14) n
C25 C5 C6 N1 -136.32(9) n
C4 C5 C6 C16 -146.12(10) n
C25 C5 C6 C16 97.39(10) n
C4 C5 C6 C26 99.86(10) n
C25 C5 C6 C26 -16.63(8) n
C26 N21 C22 O32 -177.27(10) n
C31 N21 C22 O32 1.09(17) n
C26 N21 C22 N23 4.63(16) n
C31 N21 C22 N23 -177.01(10) n
O32 C22 N23 C24 178.12(11) n
N21 C22 N23 C24 -3.71(17) n
O32 C22 N23 C33 -4.03(16) n
N21 C22 N23 C33 174.13(11) n
C22 N23 C24 O34 171.43(11) n
C33 N23 C24 O34 -6.42(17) n
C22 N23 C24 C25 -10.19(17) n
C33 N23 C24 C25 171.96(10) n
O34 C24 C25 C26 -159.39(11) n
N23 C24 C25 C26 22.22(14) n
O34 C24 C25 C5 -57.64(14) n
N23 C24 C25 C5 123.97(11) n
C4 C5 C25 C24 138.51(10) n
C6 C5 C25 C24 -101.75(10) n
C4 C5 C25 C26 -102.51(10) n
C6 C5 C25 C26 17.23(8) n
C22 N21 C26 C36 134.08(11) n
C31 N21 C26 C36 -44.26(13) n
C22 N21 C26 C25 7.91(15) n
C31 N21 C26 C25 -170.44(10) n
C22 N21 C26 C6 -93.41(13) n
C31 N21 C26 C6 88.24(12) n
C24 C25 C26 N21 -21.00(14) n
C5 C25 C26 N21 -136.54(9) n
C24 C25 C26 C36 -147.28(10) n
C5 C25 C26 C36 97.18(10) n
C24 C25 C26 C6 98.87(10) n
C5 C25 C26 C6 -16.66(8) n
N1 C6 C26 N21 -109.94(11) n
C16 C6 C26 N21 21.35(13) n
C5 C6 C26 N21 133.47(10) n
N1 C6 C26 C36 21.67(13) n
C16 C6 C26 C36 152.95(10) n
C5 C6 C26 C36 -94.92(10) n
N1 C6 C26 C25 133.38(9) n
C16 C6 C26 C25 -95.34(10) n
C5 C6 C26 C25 16.78(8) n
